data_2210463
loop_
_publ_author_name
'Jing, Zuo-Liang'
'Zhang, Qiao-Zhen'
'Yu, Ming'
'Chen, Xin'

_publ_section_title
;
 (<i>E</i>)-1-(2,4-Dichlorobenzylidene)thiosemicarbazide
;
_journal_coeditor_code AT2094
_journal_issue 10
_journal_name_full 'Acta Crystallographica Section E'
_journal_page_first o4489
_journal_page_last o4490
_journal_paper_doi 10.1107/S1600536806036865
_journal_volume 62
_journal_year 2006
_chemical_formula_iupac 'C8 H7 Cl2 N3 S'
_chemical_formula_moiety 'C8 H7 Cl2 N3 S'
_chemical_formula_sum 'C8 H7 Cl2 N3 S'
_chemical_formula_weight 248.13
_chemical_name_systematic
;
(E)-1-(2,4-Dichlorobenzylidene)thiosemicarbazide
;
_space_group_IT_number 2
_symmetry_cell_setting triclinic
_symmetry_space_group_name_Hall '-P 1'
_symmetry_space_group_name_H-M 'P -1'
_atom_sites_solution_hydrogens geom
_atom_sites_solution_primary direct
_atom_sites_solution_secondary difmap
_audit_creation_method SHELXL-97
_cell_angle_alpha 100.603(8)
_cell_angle_beta 101.290(8)
_cell_angle_gamma 93.550(9)
_cell_formula_units_Z 2
_cell_length_a 7.8840(12)
_cell_length_b 8.1407(13)
_cell_length_c 8.3101(14)
_cell_measurement_reflns_used 1824
_cell_measurement_temperature 113(2)
_cell_measurement_theta_max 27.8
_cell_measurement_theta_min 2.6
_cell_volume 511.44(14)
_computing_cell_refinement CrystalClear
_computing_data_collection 'CrystalClear (Rigaku/MSC, 2005)'
_computing_data_reduction CrystalClear
_computing_molecular_graphics 'CrystalStructure (Rigaku/MSC, 2005)'
_computing_publication_material CrystalStructure
_computing_structure_refinement 'SHELXL97 (Sheldrick, 1997)'
_computing_structure_solution 'SHELXS97 (Sheldrick, 1996)'
_diffrn_ambient_temperature 113(2)
_diffrn_detector_area_resol_mean 7.31
_diffrn_measured_fraction_theta_full 0.991
_diffrn_measured_fraction_theta_max 0.991
_diffrn_measurement_device_type 'Rigaku Saturn'
_diffrn_measurement_method \w
_diffrn_radiation_monochromator confocal
_diffrn_radiation_source 'rotating anode'
_diffrn_radiation_type MoK\a
_diffrn_radiation_wavelength 0.71070
_diffrn_reflns_av_R_equivalents 0.0320
_diffrn_reflns_av_sigmaI/netI 0.0496
_diffrn_reflns_limit_h_max 10
_diffrn_reflns_limit_h_min -10
_diffrn_reflns_limit_k_max 10
_diffrn_reflns_limit_k_min -10
_diffrn_reflns_limit_l_max 10
_diffrn_reflns_limit_l_min -10
_diffrn_reflns_number 6307
_diffrn_reflns_theta_full 27.78
_diffrn_reflns_theta_max 27.78
_diffrn_reflns_theta_min 2.55
_diffrn_standards_decay_% 0
_diffrn_standards_number 0
_exptl_absorpt_coefficient_mu 0.799
_exptl_absorpt_correction_T_max 0.8828
_exptl_absorpt_correction_T_min 0.8438
_exptl_absorpt_correction_type multi-scan
_exptl_absorpt_process_details '(SADABS; Sheldrick, 1996)'
_exptl_crystal_colour colourless
_exptl_crystal_density_diffrn 1.611
_exptl_crystal_density_method 'not measured'
_exptl_crystal_description block
_exptl_crystal_F_000 252
_exptl_crystal_size_max 0.22
_exptl_crystal_size_mid 0.18
_exptl_crystal_size_min 0.16
_refine_diff_density_max 0.321
_refine_diff_density_min -0.356
_refine_ls_extinction_coef 0.058(6)
_refine_ls_extinction_expression Fc^*^=kFc[1+0.001xFc^2^\l^3^/sin(2\q)]^-1/4^
_refine_ls_extinction_method SHELXL97
_refine_ls_goodness_of_fit_ref 0.986
_refine_ls_hydrogen_treatment mixed
_refine_ls_matrix_type full
_refine_ls_number_parameters 141
_refine_ls_number_reflns 2411
_refine_ls_number_restraints 0
_refine_ls_restrained_S_all 0.986
_refine_ls_R_factor_all 0.0341
_refine_ls_R_factor_gt 0.0274
_refine_ls_shift/su_max 0.001
_refine_ls_shift/su_mean 0.000
_refine_ls_structure_factor_coef Fsqd
_refine_ls_weighting_details 'calc w=1/[\s^2^(Fo^2^)+(0.0392P)^2^] where P=(Fo^2^+2Fc^2^)/3'
_refine_ls_weighting_scheme calc
_refine_ls_wR_factor_gt 0.0712
_refine_ls_wR_factor_ref 0.0724
_reflns_number_gt 1860
_reflns_number_total 2411
_reflns_threshold_expression I>2\s(I)
_cod_data_source_file at2094.cif
_cod_data_source_block I
_cod_database_code 2210463
_cod_database_fobs_code 2210463

loop_
_symmetry_equiv_pos_as_xyz
'x, y, z'
'-x, -y, -z'

loop_
_atom_site_type_symbol
_atom_site_label
_atom_site_fract_x
_atom_site_fract_y
_atom_site_fract_z
_atom_site_U_iso_or_equiv
_atom_site_adp_type
_atom_site_calc_flag
_atom_site_refinement_flags
_atom_site_occupancy
Cl Cl1 0.27717(6) 0.04297(5) 0.51954(5) 0.02956(15) Uani d . 1
Cl Cl2 0.44450(5) 0.23381(5) -0.01707(4) 0.01858(12) Uani d . 1
S S1 0.04947(5) 0.77161(4) 1.09708(5) 0.01505(12) Uani d . 1
N N1 0.12433(18) 0.86165(17) 0.82603(18) 0.0185(3) Uani d . 1
N N2 0.13221(16) 0.58437(15) 0.83655(15) 0.0132(3) Uani d . 1
N N3 0.18089(15) 0.55800(16) 0.68523(15) 0.0143(3) Uani d . 1
C C1 0.10287(18) 0.73955(18) 0.90792(18) 0.0129(3) Uani d . 1
C C2 0.20699(19) 0.40743(19) 0.62849(18) 0.0139(3) Uani d . 1
H H2 0.1891 0.3224 0.6896 0.017 Uiso calc R 1
C C3 0.26414(18) 0.36426(18) 0.47057(18) 0.0126(3) Uani d . 1
C C4 0.30179(19) 0.20260(18) 0.40910(18) 0.0151(3) Uani d . 1
C C5 0.35839(18) 0.16003(18) 0.26126(18) 0.0154(3) Uani d . 1
H H5 0.3829 0.0486 0.2224 0.018 Uiso calc R 1
C C6 0.37824(18) 0.28415(19) 0.17159(18) 0.0140(3) Uani d . 1
C C7 0.34232(19) 0.44700(19) 0.22689(18) 0.0152(3) Uani d . 1
H H7 0.3565 0.5309 0.1635 0.018 Uiso calc R 1
C C8 0.28602(18) 0.48579(18) 0.37445(18) 0.0150(3) Uani d . 1
H H8 0.2614 0.5974 0.4123 0.018 Uiso calc R 1
H H1 0.091(2) 0.957(2) 0.859(2) 0.030(5) Uiso d . 1
H H3 0.145(2) 0.833(2) 0.732(2) 0.030(6) Uiso d . 1
H H4 0.104(2) 0.504(2) 0.868(2) 0.027(5) Uiso d . 1

loop_
_atom_site_aniso_label
_atom_site_aniso_U_11
_atom_site_aniso_U_22
_atom_site_aniso_U_33
_atom_site_aniso_U_12
_atom_site_aniso_U_13
_atom_site_aniso_U_23
Cl1 0.0584(3) 0.0157(2) 0.0238(2) 0.00910(19) 0.0236(2) 0.00963(17)
Cl2 0.0195(2) 0.0245(2) 0.0142(2) 0.00306(16) 0.00847(15) 0.00480(15)
S1 0.0213(2) 0.01092(19) 0.0143(2) 0.00307(15) 0.00673(16) 0.00227(14)
N1 0.0276(8) 0.0126(7) 0.0205(8) 0.0064(6) 0.0129(6) 0.0068(6)
N2 0.0179(7) 0.0110(7) 0.0125(6) 0.0011(5) 0.0065(5) 0.0035(5)
N3 0.0133(6) 0.0173(6) 0.0126(6) 0.0008(5) 0.0047(5) 0.0021(5)
C1 0.0085(7) 0.0132(7) 0.0155(8) -0.0012(6) 0.0001(6) 0.0023(6)
C2 0.0145(7) 0.0148(7) 0.0127(7) 0.0014(6) 0.0026(6) 0.0036(6)
C3 0.0100(7) 0.0157(7) 0.0118(7) 0.0005(6) 0.0017(6) 0.0026(6)
C4 0.0172(8) 0.0150(8) 0.0146(8) 0.0012(6) 0.0035(6) 0.0069(6)
C5 0.0165(8) 0.0144(8) 0.0152(8) 0.0027(6) 0.0042(6) 0.0018(6)
C6 0.0097(7) 0.0221(8) 0.0102(7) 0.0005(6) 0.0023(6) 0.0038(6)
C7 0.0152(7) 0.0172(8) 0.0146(8) 0.0006(6) 0.0034(6) 0.0064(6)
C8 0.0151(8) 0.0138(7) 0.0161(8) 0.0028(6) 0.0026(6) 0.0035(6)

loop_
_atom_type_symbol
_atom_type_description
_atom_type_scat_dispersion_real
_atom_type_scat_dispersion_imag
_atom_type_scat_source
C C 0.0033 0.0016 'International Tables Vol C Tables 4.2.6.8 and 6.1.1.4'
H H 0.0000 0.0000 'International Tables Vol C Tables 4.2.6.8 and 6.1.1.4'
N N 0.0061 0.0033 'International Tables Vol C Tables 4.2.6.8 and 6.1.1.4'
S S 0.1246 0.1234 'International Tables Vol C Tables 4.2.6.8 and 6.1.1.4'
Cl Cl 0.1484 0.1585 'International Tables Vol C Tables 4.2.6.8 and 6.1.1.4'

loop_
_geom_angle_atom_site_label_1
_geom_angle_atom_site_label_2
_geom_angle_atom_site_label_3
_geom_angle
_geom_angle_publ_flag
C1 N1 H1 119.6(13) ?
C1 N1 H3 116.1(12) ?
H1 N1 H3 122.2(16) ?
C1 N2 N3 120.08(12) yes
C1 N2 H4 122.1(14) ?
N3 N2 H4 116.6(14) ?
C2 N3 N2 115.49(12) yes
N1 C1 N2 117.12(13) yes
N1 C1 S1 123.20(12) yes
N2 C1 S1 119.63(11) yes
N3 C2 C3 120.68(13) yes
N3 C2 H2 119.7 ?
C3 C2 H2 119.7 ?
C4 C3 C8 116.86(13) ?
C4 C3 C2 122.09(13) yes
C8 C3 C2 121.04(13) ?
C5 C4 C3 122.90(13) ?
C5 C4 Cl1 117.01(11) ?
C3 C4 Cl1 120.09(11) yes
C6 C5 C4 118.00(14) ?
C6 C5 H5 121.0 ?
C4 C5 H5 121.0 ?
C5 C6 C7 121.47(13) ?
C5 C6 Cl2 119.17(12) ?
C7 C6 Cl2 119.34(11) ?
C8 C7 C6 119.28(14) ?
C8 C7 H7 120.4 ?
C6 C7 H7 120.4 ?
C7 C8 C3 121.49(14) ?
C7 C8 H8 119.3 ?
C3 C8 H8 119.3 ?

loop_
_geom_bond_atom_site_label_1
_geom_bond_atom_site_label_2
_geom_bond_distance
_geom_bond_publ_flag
Cl1 C4 1.7453(14) yes
Cl2 C6 1.7348(15) ?
S1 C1 1.6847(15) yes
N1 C1 1.3239(19) yes
N1 H1 0.846(19) ?
N1 H3 0.826(18) ?
N2 C1 1.3474(18) yes
N2 N3 1.3691(16) yes
N2 H4 0.783(17) ?
N3 C2 1.2742(19) yes
C2 C3 1.4595(19) yes
C2 H2 0.9500 ?
C3 C4 1.393(2) yes
C3 C8 1.404(2) ?
C4 C5 1.381(2) ?
C5 C6 1.380(2) ?
C5 H5 0.9500 ?
C6 C7 1.386(2) ?
C7 C8 1.374(2) ?
C7 H7 0.9500 ?
C8 H8 0.9500 ?

loop_
_geom_hbond_atom_site_label_D
_geom_hbond_atom_site_label_H
_geom_hbond_atom_site_label_A
_geom_hbond_site_symmetry_A
_geom_hbond_distance_DH
_geom_hbond_distance_HA
_geom_hbond_distance_DA
_geom_hbond_angle_DHA
_geom_hbond_publ_flag
N1 H1 S1 2_577 0.846(19) 2.534(19) 3.3685(15) 169.0(16) yes
N1 H3 Cl1 1_565 0.826(18) 2.955(17) 3.5331(15) 128.9(15) yes
N2 H4 S1 2_567 0.783(17) 2.574(17) 3.3372(14) 165.1(17) yes

loop_
_geom_torsion_atom_site_label_1
_geom_torsion_atom_site_label_2
_geom_torsion_atom_site_label_3
_geom_torsion_atom_site_label_4
_geom_torsion
C1 N2 N3 C2 179.46(13)
N3 N2 C1 N1 -0.4(2)
N3 N2 C1 S1 -177.99(10)
N2 N3 C2 C3 -178.28(12)
N3 C2 C3 C4 176.88(14)
N3 C2 C3 C8 -2.2(2)
C8 C3 C4 C5 0.1(2)
C2 C3 C4 C5 -179.04(13)
C8 C3 C4 Cl1 -179.63(11)
C2 C3 C4 Cl1 1.2(2)
C3 C4 C5 C6 0.1(2)
Cl1 C4 C5 C6 179.79(11)
C4 C5 C6 C7 -0.2(2)
C4 C5 C6 Cl2 -178.58(11)
C5 C6 C7 C8 0.1(2)
Cl2 C6 C7 C8 178.52(11)
C6 C7 C8 C3 0.0(2)
C4 C3 C8 C7 -0.1(2)
C2 C3 C8 C7 178.99(13)

loop_
_cod_related_entry_id
_cod_related_entry_database
_cod_related_entry_code
1 ChemSpider 4510919
